data_7113014
loop_
_publ_author_name
'Chow, Ernest H. H.'
'Strobridge, Fiona C.'
'Frisci\'c, Tomislav'

_publ_section_title
;
 Mechanochemistry of magnesium oxide revisited: facile derivatisation of
 pharmaceuticals using coordination and supramolecular chemistry.
;
_journal_issue 34
_journal_name_full 'Chemical communications (Cambridge, England)'
_journal_page_first 6368
_journal_page_last 6370
_journal_paper_doi 10.1039/c0cc01337d
_journal_volume 46
_journal_year 2010
_chemical_formula_sum 'C47 H62 Mg2 N2 O22.5'
_chemical_formula_weight 1063.6
_chemical_name_common 'Magnesium salicylate 15-crown-5 hydrate acetonitrile solvate'
_chemical_name_systematic
;
Magnesium salicylate 15-crown-5
hydrate acetonitrile solvate
;
_space_group_IT_number 2
_symmetry_cell_setting triclinic
_symmetry_space_group_name_Hall '-P 1'
_symmetry_space_group_name_H-M 'P -1'
_atom_sites_solution_hydrogens geom
_atom_sites_solution_primary direct
_atom_sites_solution_secondary difmap
_audit_creation_method SHELXL-97
_cell_angle_alpha 64.7600(10)
_cell_angle_beta 88.7220(10)
_cell_angle_gamma 75.2570(10)
_cell_formula_units_Z 2
_cell_length_a 13.1527(2)
_cell_length_b 14.2669(2)
_cell_length_c 16.2997(2)
_cell_measurement_reflns_used 22994
_cell_measurement_temperature 180(2)
_cell_measurement_theta_max 27.48
_cell_measurement_theta_min 1.00
_cell_volume 2662.49(7)
_computing_cell_refinement 'HKL Scalepack (Otwinowski & Minor 1997)'
_computing_data_collection 'Collect (Nonius B.V. 1998)'
_computing_data_reduction
;
HKL Denzo and Scalepack (Otwinowski & Minor 1997)
;
_computing_publication_material 'SHELXL-97 (Sheldrick 1997)'
_computing_structure_refinement 'SHELXL-97 (Sheldrick 1997)'
_computing_structure_solution 'SIR-92 (Altomare et al. 1994)'
_diffrn_ambient_temperature 180(2)
_diffrn_measured_fraction_theta_full 0.996
_diffrn_measured_fraction_theta_max 0.996
_diffrn_measurement_device_type 'Nonius Kappa CCD'
_diffrn_measurement_method 'Thin slice \w and \f scans'
_diffrn_radiation_source 'fine-focus sealed tube'
_diffrn_radiation_type MoK\a
_diffrn_radiation_wavelength 0.71073
_diffrn_reflns_av_R_equivalents 0.0369
_diffrn_reflns_av_sigmaI/netI 0.0447
_diffrn_reflns_limit_h_max 17
_diffrn_reflns_limit_h_min -17
_diffrn_reflns_limit_k_max 18
_diffrn_reflns_limit_k_min -18
_diffrn_reflns_limit_l_max 21
_diffrn_reflns_limit_l_min -20
_diffrn_reflns_number 37706
_diffrn_reflns_theta_full 27.50
_diffrn_reflns_theta_max 27.50
_diffrn_reflns_theta_min 1.96
_exptl_absorpt_coefficient_mu 0.126
_exptl_absorpt_correction_T_max 0.990
_exptl_absorpt_correction_T_min 0.949
_exptl_absorpt_correction_type multi-scan
_exptl_absorpt_process_details
;
multi-scan from symmetry-related measurements
Sortav (Blessing 1995)
;
_exptl_crystal_colour colourless
_exptl_crystal_density_diffrn 1.327
_exptl_crystal_density_method 'not measured'
_exptl_crystal_description prism
_exptl_crystal_F_000 1124
_exptl_crystal_size_max 0.18
_exptl_crystal_size_mid 0.18
_exptl_crystal_size_min 0.10
_refine_diff_density_max 0.724
_refine_diff_density_min -0.548
_refine_diff_density_rms 0.081
_refine_ls_extinction_method none
_refine_ls_goodness_of_fit_ref 1.021
_refine_ls_hydrogen_treatment constr
_refine_ls_matrix_type full
_refine_ls_number_parameters 811
_refine_ls_number_reflns 12184
_refine_ls_number_restraints 71
_refine_ls_restrained_S_all 1.034
_refine_ls_R_factor_all 0.1026
_refine_ls_R_factor_gt 0.0673
_refine_ls_shift/su_max 0.001
_refine_ls_shift/su_mean 0.000
_refine_ls_structure_factor_coef Fsqd
_refine_ls_weighting_details 'calc w=1/[\s^2^(Fo^2^)+(0.1185P)^2^+1.6340P] where P=(Fo^2^+2Fc^2^)/3'
_refine_ls_weighting_scheme calc
_refine_ls_wR_factor_gt 0.1844
_refine_ls_wR_factor_ref 0.2169
_reflns_number_gt 8439
_reflns_number_total 12184
_reflns_threshold_expression >2sigma(I)
_cod_data_source_file c0cc01337d.txt
_cod_data_source_block 1
_cod_original_cell_volume 2662.49(6)
_cod_original_sg_symbol_H-M P-1
_cod_database_code 7113014

loop_
_symmetry_equiv_pos_as_xyz
'x, y, z'
'-x, -y, -z'

loop_
_atom_site_label
_atom_site_type_symbol
_atom_site_fract_x
_atom_site_fract_y
_atom_site_fract_z
_atom_site_U_iso_or_equiv
_atom_site_adp_type
_atom_site_occupancy
_atom_site_symmetry_multiplicity
_atom_site_calc_flag
_atom_site_refinement_flags
_atom_site_disorder_assembly
_atom_site_disorder_group
Mg1 Mg 1.22956(6) 0.08656(6) 0.51558(5) 0.03127(19) Uani 1 1 d . . .
Mg2 Mg 1.0000 0.0000 0.5000 0.0314(3) Uani 1 2 d S . .
Mg3 Mg 1.0000 0.0000 0.0000 0.0424(3) Uani 1 2 d S . .
N1 N 1.4221(6) -0.5716(7) 0.7851(8) 0.268(7) Uani 1 1 d . . .
N2 N 1.2964(5) 0.5724(5) 0.1528(7) 0.184(4) Uani 1 1 d . . .
O1 O 1.27560(13) -0.03970(15) 0.47999(13) 0.0414(4) Uani 1 1 d . D .
O2 O 1.13022(13) -0.08687(15) 0.46672(14) 0.0431(4) Uani 1 1 d . . .
O3 O 1.45361(14) -0.14688(19) 0.46701(18) 0.0599(6) Uani 1 1 d . . .
H3O H 1.4091 -0.0972 0.4735 0.090 Uiso 1 1 calc R . .
O4 O 1.32297(13) -0.02089(15) 0.63843(12) 0.0398(4) Uani 1 1 d . D .
O5 O 1.20942(14) -0.10744(16) 0.72069(13) 0.0470(5) Uani 1 1 d . D .
O6 O 1.51961(14) -0.11099(18) 0.67390(13) 0.0503(5) Uani 1 1 d . . .
H6O H 1.4640 -0.0624 0.6469 0.075 Uiso 1 1 calc R . .
O10 O 1.14520(14) 0.18348(15) 0.39182(12) 0.0418(4) Uani 1 1 d . D .
O11 O 0.99751(14) 0.13660(15) 0.38429(12) 0.0427(4) Uani 1 1 d . . .
O12 O 1.17501(17) 0.35278(18) 0.26702(16) 0.0600(6) Uani 1 1 d . . .
H12O H 1.1869 0.2981 0.3174 0.090 Uiso 1 1 calc R . .
O13 O 0.7705(3) -0.0427(4) -0.1518(2) 0.1182(13) Uani 1 1 d . . .
O14 O 0.8087(3) -0.2390(3) 0.0095(3) 0.1040(10) Uani 1 1 d . . .
O15 O 0.7772(3) -0.1936(3) 0.1654(2) 0.1003(10) Uani 1 1 d . . .
O16 O 0.6744(3) 0.0289(3) 0.0997(3) 0.0965(10) Uani 1 1 d . . .
O23 O 0.85422(16) -0.02253(18) 0.00057(15) 0.0547(5) Uani 1 1 d . C .
O24 O 1.09421(12) 0.04074(13) 0.57336(11) 0.0325(4) Uani 1 1 d . D .
O25 O 1.36140(13) 0.13627(16) 0.46218(13) 0.0421(4) Uani 1 1 d . D .
C1 C 1.29232(18) -0.18745(19) 0.44586(17) 0.0336(5) Uani 1 1 d . . .
C2 C 1.40258(19) -0.2084(2) 0.44832(18) 0.0391(6) Uani 1 1 d . D .
C3 C 1.4617(2) -0.2930(2) 0.4319(2) 0.0512(7) Uani 1 1 d . . .
H3A H 1.5365 -0.3079 0.4349 0.061 Uiso 1 1 calc R D .
C4 C 1.4120(3) -0.3554(3) 0.4114(3) 0.0618(9) Uani 1 1 d . D .
H4 H 1.4527 -0.4129 0.3996 0.074 Uiso 1 1 calc R . .
C5 C 1.3032(3) -0.3350(3) 0.4077(3) 0.0650(9) Uani 1 1 d . . .
H5 H 1.2694 -0.3781 0.3931 0.078 Uiso 1 1 calc R D .
C6 C 1.2439(2) -0.2520(2) 0.4253(2) 0.0472(7) Uani 1 1 d . D .
H6A H 1.1693 -0.2387 0.4234 0.057 Uiso 1 1 calc R . .
C7 C 1.22656(18) -0.09844(19) 0.46513(16) 0.0334(5) Uani 1 1 d . D .
C8 C 1.3914(2) -0.1857(2) 0.76923(18) 0.0398(6) Uani 1 1 d . D .
C9 C 1.4961(2) -0.1892(2) 0.74938(19) 0.0430(6) Uani 1 1 d . . .
C10 C 1.5783(2) -0.2746(3) 0.8075(2) 0.0593(8) Uani 1 1 d . . .
H10 H 1.6491 -0.2792 0.7926 0.071 Uiso 1 1 calc R . .
C11 C 1.5568(3) -0.3523(3) 0.8863(3) 0.0728(10) Uani 1 1 d . . .
H11 H 1.6133 -0.4097 0.9261 0.087 Uiso 1 1 calc R . .
C12 C 1.4543(3) -0.3481(3) 0.9085(3) 0.0715(10) Uani 1 1 d . . .
H12A H 1.4404 -0.4014 0.9639 0.086 Uiso 1 1 calc R . .
C13 C 1.3722(2) -0.2662(2) 0.8497(2) 0.0550(7) Uani 1 1 d . . .
H13 H 1.3016 -0.2643 0.8641 0.066 Uiso 1 1 calc R . .
C14 C 1.30080(19) -0.0990(2) 0.70569(17) 0.0368(5) Uani 1 1 d . . .
C22 C 1.0201(2) 0.2944(2) 0.26386(17) 0.0380(5) Uani 1 1 d . . .
C23 C 1.0813(2) 0.3671(2) 0.2267(2) 0.0466(6) Uani 1 1 d . D .
C24 C 1.0438(3) 0.4591(3) 0.1450(2) 0.0658(9) Uani 1 1 d . . .
H24 H 1.0846 0.5091 0.1194 0.079 Uiso 1 1 calc R D .
C25 C 0.9469(4) 0.4769(3) 0.1018(3) 0.0760(11) Uani 1 1 d . D .
H25 H 0.9214 0.5401 0.0466 0.091 Uiso 1 1 calc R . .
C26 C 0.8861(3) 0.4053(3) 0.1369(2) 0.0677(9) Uani 1 1 d . . .
H26 H 0.8203 0.4183 0.1057 0.081 Uiso 1 1 calc R D .
C27 C 0.9224(2) 0.3145(2) 0.2181(2) 0.0500(7) Uani 1 1 d . D .
H27 H 0.8807 0.2652 0.2431 0.060 Uiso 1 1 calc R . .
C28 C 1.05594(19) 0.1972(2) 0.35310(17) 0.0348(5) Uani 1 1 d . D .
C29 C 0.6402(5) 0.1182(6) -0.1742(4) 0.143(3) Uani 1 1 d D . .
H29A H 0.6981 0.1524 -0.1788 0.172 Uiso 1 1 calc R A 1
H29B H 0.5781 0.1732 -0.2152 0.172 Uiso 1 1 calc R A 1
C30 C 0.6744(5) 0.0258(8) -0.1997(3) 0.162(4) Uani 1 1 d D E .
H30A H 0.6202 -0.0146 -0.1857 0.195 Uiso 1 1 calc R . .
H30B H 0.6812 0.0540 -0.2660 0.195 Uiso 1 1 calc R . .
C31 C 0.8042(7) -0.1505(9) -0.1477(6) 0.189(5) Uani 1 1 d D . .
H31A H 0.7819 -0.1474 -0.2066 0.227 Uiso 1 1 calc R . .
H31B H 0.8823 -0.1765 -0.1377 0.227 Uiso 1 1 calc R . .
C32 C 0.7598(6) -0.2250(7) -0.0754(6) 0.169(4) Uani 1 1 d D . .
H32A H 0.7751 -0.2947 -0.0790 0.202 Uiso 1 1 calc R . .
H32B H 0.6822 -0.1959 -0.0800 0.202 Uiso 1 1 calc RD . .
C33 C 0.7390(6) -0.2789(7) 0.0679(6) 0.170(4) Uani 1 1 d D . .
H33A H 0.7329 -0.3469 0.0686 0.204 Uiso 1 1 calc R . .
H33B H 0.6683 -0.2266 0.0506 0.204 Uiso 1 1 calc RD . .
C34 C 0.7828(6) -0.2972(6) 0.1560(5) 0.146(3) Uani 1 1 d D . .
H34A H 0.8575 -0.3398 0.1666 0.176 Uiso 1 1 calc R . .
H34B H 0.7442 -0.3406 0.2039 0.176 Uiso 1 1 calc R . .
C35 C 0.6787(7) -0.1636(6) 0.1906(5) 0.150(3) Uani 1 1 d D . .
H35A H 0.6704 -0.2168 0.2520 0.181 Uiso 1 1 calc R . .
H35B H 0.6231 -0.1561 0.1465 0.181 Uiso 1 1 calc R . .
C36 C 0.6738(6) -0.0606(6) 0.1901(4) 0.154(3) Uani 1 1 d D . .
H36A H 0.7347 -0.0704 0.2304 0.185 Uiso 1 1 calc R . .
H36B H 0.6088 -0.0391 0.2168 0.185 Uiso 1 1 calc R . .
C37 C 0.5772(4) 0.0910(6) 0.0536(5) 0.115(2) Uani 1 1 d D E .
H37A H 0.5448 0.1426 0.0788 0.139 Uiso 1 1 calc R . .
H37B H 0.5297 0.0450 0.0600 0.139 Uiso 1 1 calc R . .
C38 C 0.5925(4) 0.1502(4) -0.0442(5) 0.124(2) Uani 1 1 d D . .
H38A H 0.5281 0.2090 -0.0766 0.148 Uiso 1 1 calc R B 1
H38B H 0.6523 0.1823 -0.0496 0.148 Uiso 1 1 calc R B 1
C49 C 1.3854(5) -0.4849(6) 0.7394(5) 0.138(3) Uani 1 1 d . . .
C50 C 1.3384(6) -0.3748(5) 0.6839(4) 0.1150(18) Uani 1 1 d . . .
H50A H 1.3436 -0.3600 0.6197 0.173 Uiso 1 1 calc R . .
H50B H 1.3750 -0.3314 0.6989 0.173 Uiso 1 1 calc R . .
H50C H 1.2639 -0.3564 0.6946 0.173 Uiso 1 1 calc R . .
C51 C 1.3211(5) 0.5164(6) 0.2286(8) 0.131(3) Uani 1 1 d . . .
C52 C 1.3521(6) 0.4398(6) 0.3212(6) 0.144(3) Uani 1 1 d . . .
H52A H 1.3793 0.3677 0.3242 0.216 Uiso 1 1 calc R . .
H52B H 1.2908 0.4415 0.3565 0.216 Uiso 1 1 calc R . .
H52C H 1.4072 0.4576 0.3467 0.216 Uiso 1 1 calc R . .
O18 O 1.0819(4) -0.1779(4) 0.0616(3) 0.0538(10) Uani 0.50 1 d P C -1
O19 O 1.0061(4) -0.0683(4) 0.1498(3) 0.0561(10) Uani 0.50 1 d P C -1
O20 O 0.9532(4) 0.1311(4) 0.0412(3) 0.0590(11) Uani 0.50 1 d P C -1
O21 O 0.9513(3) 0.1443(3) -0.1231(3) 0.0514(10) Uani 0.50 1 d P C -1
O22 O 1.0315(4) -0.0451(4) -0.1071(3) 0.0644(12) Uani 0.50 1 d P C -1
C39 C 1.0578(11) -0.2392(13) 0.1511(10) 0.093(4) Uani 0.50 1 d PD C -1
H39A H 1.1081 -0.3118 0.1792 0.112 Uiso 0.50 1 calc PR C -1
H39B H 0.9851 -0.2469 0.1502 0.112 Uiso 0.50 1 calc PR C -1
C40 C 1.0685(7) -0.1727(8) 0.2041(6) 0.073(3) Uani 0.50 1 d PD C -1
H40A H 1.0426 -0.2024 0.2650 0.087 Uiso 0.50 1 calc PR C -1
H40B H 1.1431 -0.1730 0.2119 0.087 Uiso 0.50 1 calc PR C -1
C41 C 0.9888(14) -0.0009(11) 0.1963(13) 0.062(3) Uani 0.50 1 d PD C -1
H41A H 1.0568 0.0009 0.2198 0.075 Uiso 0.50 1 calc PR C -1
H41B H 0.9460 -0.0267 0.2479 0.075 Uiso 0.50 1 calc PR C -1
C42 C 0.9292(14) 0.1107(13) 0.1234(12) 0.115(7) Uani 0.50 1 d PD C -1
H42A H 0.8525 0.1174 0.1247 0.138 Uiso 0.50 1 calc PR C -1
H42B H 0.9436 0.1659 0.1395 0.138 Uiso 0.50 1 calc PR C -1
C43 C 0.9052(15) 0.2279(12) -0.0261(9) 0.068(4) Uani 0.50 1 d PD C -1
H43A H 0.9267 0.2840 -0.0158 0.082 Uiso 0.50 1 calc PR C -1
H43B H 0.8279 0.2411 -0.0234 0.082 Uiso 0.50 1 calc PR C -1
C44 C 0.9303(15) 0.2389(9) -0.1209(9) 0.132(8) Uani 0.50 1 d PD C -1
H44A H 0.8693 0.2895 -0.1657 0.158 Uiso 0.50 1 calc PR C -1
H44B H 0.9919 0.2688 -0.1380 0.158 Uiso 0.50 1 calc PR C -1
C45 C 0.9925(11) 0.1445(9) -0.1994(7) 0.086(3) Uani 0.50 1 d PD C -1
H45A H 1.0609 0.1626 -0.2041 0.104 Uiso 0.50 1 calc PR C -1
H45B H 0.9440 0.1991 -0.2537 0.104 Uiso 0.50 1 calc PR C -1
C46 C 1.0085(17) 0.0316(10) -0.1950(10) 0.067(4) Uani 0.50 1 d PD C -1
H46A H 0.9435 0.0281 -0.2218 0.081 Uiso 0.50 1 calc PR C -1
H46B H 1.0670 0.0177 -0.2312 0.081 Uiso 0.50 1 calc PR C -1
C47 C 1.0997(9) -0.1439(12) -0.0941(9) 0.075(4) Uani 0.50 1 d PD C -1
H47A H 1.1740 -0.1405 -0.0953 0.090 Uiso 0.50 1 calc PR C -1
H47B H 1.0833 -0.1638 -0.1426 0.090 Uiso 0.50 1 calc PR C -1
C48 C 1.0820(17) -0.2274(17) 0.0006(9) 0.070(4) Uani 0.50 1 d PD C -1
H48A H 1.0137 -0.2437 -0.0022 0.084 Uiso 0.50 1 calc PR C -1
H48B H 1.1394 -0.2951 0.0213 0.084 Uiso 0.50 1 calc PR C -1
O7 O 1.19258(13) 0.21180(15) 0.55285(13) 0.0423(4) Uani 1 1 d . D 1
O8 O 1.02872(13) 0.21683(15) 0.59296(13) 0.0418(4) Uani 1 1 d . D 1
O9A O 1.2767(2) 0.3550(2) 0.5463(2) 0.0559(8) Uani 0.74 1 d P D 1
H9O H 1.2710 0.3010 0.5402 0.084 Uiso 0.74 1 calc PR D 1
C15A C 1.0987(6) 0.3534(7) 0.5929(7) 0.0287(16) Uani 0.74 1 d PD D 1
C16A C 1.1855(5) 0.3973(6) 0.5768(6) 0.0391(16) Uani 0.74 1 d PD D 1
C17A C 1.1805(7) 0.4865(7) 0.5936(8) 0.057(2) Uani 0.74 1 d PD D 1
H17A H 1.2406 0.5134 0.5882 0.068 Uiso 0.74 1 calc PR D 1
C18A C 1.0888(7) 0.5351(7) 0.6179(7) 0.0553(19) Uani 0.74 1 d PD D 1
H18A H 1.0846 0.5992 0.6241 0.066 Uiso 0.74 1 calc PR D 1
C19A C 1.0024(7) 0.4939(8) 0.6336(8) 0.0487(17) Uani 0.74 1 d PD D 1
H19A H 0.9408 0.5259 0.6538 0.058 Uiso 0.74 1 calc PR D 1
C20A C 1.0088(6) 0.4035(6) 0.6186(6) 0.0344(14) Uani 0.74 1 d PD D 1
H20A H 0.9491 0.3756 0.6265 0.041 Uiso 0.74 1 calc PR D 1
C21 C 1.10708(19) 0.2538(2) 0.57841(17) 0.0358(5) Uani 1 1 d . D 1
O17A O 0.6143(3) 0.0747(3) -0.0841(2) 0.0767(10) Uani 0.77 1 d P E 1
O17B O 0.687(2) 0.141(2) -0.1093(18) 0.167(8) Uani 0.23 1 d PU E 2
O9B O 0.9355(12) 0.3838(11) 0.6185(10) 0.102(4) Uani 0.26 1 d PU F 2
H9B H 0.9357 0.3307 0.6085 0.153 Uiso 0.26 1 calc PR F 2
C15B C 1.121(2) 0.347(2) 0.586(2) 0.039(6) Uani 0.26 1 d PDU F 2
C16B C 1.2092(19) 0.389(2) 0.571(2) 0.070(9) Uani 0.26 1 d PDU F 2
H16B H 1.2739 0.3520 0.5583 0.084 Uiso 0.26 1 calc PR F 2
C17B C 1.199(2) 0.485(2) 0.577(2) 0.061(7) Uani 0.26 1 d PDU F 2
H17B H 1.2502 0.5238 0.5539 0.073 Uiso 0.26 1 calc PR F 2
C18B C 1.116(2) 0.526(3) 0.615(3) 0.084(11) Uani 0.26 1 d PDU F 2
H18B H 1.1204 0.5779 0.6357 0.100 Uiso 0.26 1 calc PR F 2
C19B C 1.025(2) 0.493(3) 0.622(3) 0.063(8) Uani 0.26 1 d PDU F 2
H19B H 0.9601 0.5314 0.6337 0.076 Uiso 0.26 1 calc PR F 2
C20B C 1.033(2) 0.399(3) 0.613(2) 0.060(9) Uani 0.26 1 d PDU F 2
H5W H 1.3866 0.1364 0.4140 0.080 Uiso 1 1 d . . .
H6W H 1.4062 0.1501 0.4864 0.080 Uiso 1 1 d . . .
H3W H 1.1181 -0.0116 0.6290 0.060 Uiso 1 1 d . . .
H4W H 1.0623 0.0877 0.5871 0.060 Uiso 1 1 d . . .
H1W H 0.8232 -0.0386 -0.0382 0.100 Uiso 1 1 d . . .
H2W H 0.8087 -0.0139 0.0267 0.100 Uiso 1 1 d . . .

loop_
_atom_site_aniso_label
_atom_site_aniso_U_11
_atom_site_aniso_U_22
_atom_site_aniso_U_33
_atom_site_aniso_U_23
_atom_site_aniso_U_13
_atom_site_aniso_U_12
Mg1 0.0232(4) 0.0379(4) 0.0410(4) -0.0226(4) 0.0076(3) -0.0127(3)
Mg2 0.0226(5) 0.0366(6) 0.0398(6) -0.0192(5) 0.0058(4) -0.0115(4)
Mg3 0.0449(7) 0.0456(7) 0.0424(7) -0.0222(6) 0.0191(5) -0.0175(6)
N1 0.149(6) 0.148(6) 0.348(13) 0.060(8) -0.067(7) -0.074(5)
N2 0.100(4) 0.079(4) 0.281(10) -0.013(5) 0.023(5) 0.009(3)
O1 0.0280(8) 0.0485(10) 0.0637(12) -0.0377(10) 0.0080(8) -0.0134(8)
O2 0.0249(8) 0.0529(11) 0.0656(12) -0.0380(10) 0.0097(8) -0.0125(7)
O3 0.0251(9) 0.0761(15) 0.1087(18) -0.0679(15) 0.0071(10) -0.0139(9)
O4 0.0304(8) 0.0485(10) 0.0412(10) -0.0190(8) 0.0037(7) -0.0127(8)
O5 0.0315(9) 0.0567(12) 0.0474(11) -0.0163(9) 0.0047(8) -0.0144(8)
O6 0.0312(9) 0.0704(14) 0.0482(11) -0.0272(10) 0.0083(8) -0.0100(9)
O10 0.0340(9) 0.0463(10) 0.0440(10) -0.0150(8) 0.0040(7) -0.0174(8)
O11 0.0359(9) 0.0449(10) 0.0461(10) -0.0142(8) 0.0016(8) -0.0191(8)
O12 0.0513(12) 0.0546(13) 0.0704(15) -0.0175(11) 0.0147(11) -0.0262(10)
O13 0.105(3) 0.195(4) 0.0704(19) -0.063(2) 0.0166(18) -0.056(3)
O14 0.087(2) 0.105(2) 0.147(3) -0.081(2) 0.020(2) -0.0254(19)
O15 0.086(2) 0.125(3) 0.0626(17) -0.0220(17) 0.0185(15) -0.0176(19)
O16 0.080(2) 0.113(2) 0.135(3) -0.085(2) 0.0288(19) -0.0346(18)
O23 0.0494(11) 0.0673(13) 0.0591(13) -0.0327(11) 0.0220(10) -0.0268(10)
O24 0.0252(8) 0.0386(9) 0.0398(9) -0.0212(8) 0.0062(6) -0.0113(7)
O25 0.0301(8) 0.0627(12) 0.0511(10) -0.0344(10) 0.0145(8) -0.0249(8)
C1 0.0278(11) 0.0354(12) 0.0397(13) -0.0181(10) 0.0053(9) -0.0092(9)
C2 0.0276(11) 0.0453(14) 0.0501(15) -0.0265(12) 0.0039(10) -0.0093(10)
C3 0.0293(12) 0.0572(17) 0.073(2) -0.0379(16) 0.0050(12) -0.0034(12)
C4 0.0479(17) 0.0554(18) 0.098(3) -0.0521(19) 0.0125(17) -0.0071(14)
C5 0.0481(17) 0.065(2) 0.114(3) -0.065(2) 0.0171(18) -0.0203(15)
C6 0.0354(13) 0.0482(15) 0.0714(19) -0.0370(15) 0.0097(13) -0.0143(12)
C7 0.0286(11) 0.0370(12) 0.0378(12) -0.0186(11) 0.0034(9) -0.0099(10)
C8 0.0347(12) 0.0415(14) 0.0477(14) -0.0242(12) 0.0022(11) -0.0088(11)
C9 0.0355(13) 0.0530(16) 0.0469(15) -0.0303(13) 0.0035(11) -0.0072(12)
C10 0.0358(15) 0.065(2) 0.076(2) -0.0369(18) -0.0005(14) -0.0006(14)
C11 0.054(2) 0.0524(19) 0.086(3) -0.0153(19) -0.0099(18) 0.0038(16)
C12 0.062(2) 0.0497(19) 0.074(2) -0.0033(17) -0.0036(18) -0.0094(16)
C13 0.0471(16) 0.0468(16) 0.0616(19) -0.0138(15) 0.0028(14) -0.0144(13)
C14 0.0316(12) 0.0451(14) 0.0423(13) -0.0256(12) 0.0058(10) -0.0128(10)
C22 0.0430(13) 0.0340(12) 0.0387(13) -0.0192(11) 0.0072(11) -0.0076(10)
C23 0.0514(16) 0.0407(14) 0.0489(15) -0.0206(13) 0.0154(13) -0.0134(12)
C24 0.083(3) 0.0461(17) 0.058(2) -0.0134(15) 0.0238(18) -0.0199(17)
C25 0.095(3) 0.056(2) 0.0503(19) -0.0070(16) -0.0011(19) -0.005(2)
C26 0.073(2) 0.060(2) 0.0534(19) -0.0153(16) -0.0145(17) -0.0060(18)
C27 0.0533(17) 0.0483(16) 0.0464(15) -0.0223(13) -0.0016(13) -0.0067(13)
C28 0.0322(12) 0.0371(12) 0.0382(12) -0.0192(11) 0.0067(10) -0.0096(10)
C29 0.088(4) 0.177(7) 0.072(4) 0.028(4) -0.008(3) -0.029(4)
C30 0.098(4) 0.319(12) 0.048(3) -0.055(5) 0.011(3) -0.067(6)
C31 0.164(7) 0.340(13) 0.243(10) -0.255(11) 0.109(7) -0.141(8)
C32 0.123(5) 0.220(9) 0.253(10) -0.190(9) -0.009(6) -0.036(6)
C33 0.097(5) 0.171(7) 0.304(12) -0.157(8) 0.032(7) -0.045(5)
C34 0.163(6) 0.119(5) 0.137(5) -0.003(4) -0.013(5) -0.096(5)
C35 0.166(7) 0.178(7) 0.103(5) -0.040(5) 0.053(4) -0.080(6)
C36 0.257(8) 0.216(7) 0.133(5) -0.144(5) 0.149(6) -0.190(7)
C37 0.070(3) 0.158(5) 0.183(6) -0.128(5) 0.035(4) -0.043(3)
C38 0.051(2) 0.079(3) 0.207(7) -0.037(4) -0.009(3) -0.005(2)
C49 0.109(5) 0.130(5) 0.144(5) -0.007(4) -0.007(4) -0.075(4)
C50 0.163(6) 0.103(4) 0.103(4) -0.052(3) 0.022(4) -0.061(4)
C51 0.080(4) 0.069(4) 0.241(10) -0.066(5) 0.029(5) -0.018(3)
C52 0.149(6) 0.142(6) 0.206(8) -0.120(6) 0.022(6) -0.070(5)
O18 0.066(3) 0.052(3) 0.048(2) -0.024(2) 0.020(2) -0.020(2)
O19 0.068(3) 0.057(3) 0.045(2) -0.025(3) 0.011(2) -0.016(2)
O20 0.079(3) 0.048(3) 0.054(3) -0.024(2) 0.030(2) -0.023(2)
O21 0.057(2) 0.050(2) 0.045(2) -0.018(2) 0.0114(19) -0.016(2)
O22 0.093(4) 0.054(3) 0.041(2) -0.022(2) 0.026(2) -0.011(2)
C39 0.074(6) 0.091(9) 0.097(9) -0.018(7) 0.048(6) -0.036(5)
C40 0.059(5) 0.085(6) 0.038(4) -0.008(4) 0.014(4) 0.005(4)
C41 0.054(5) 0.092(8) 0.066(6) -0.058(7) 0.017(4) -0.019(5)
C42 0.122(14) 0.133(13) 0.116(11) -0.104(11) -0.008(9) 0.012(9)
C43 0.090(8) 0.040(5) 0.072(8) -0.032(6) 0.019(6) 0.000(5)
C44 0.197(16) 0.024(4) 0.117(11) 0.004(5) 0.087(10) -0.004(6)
C45 0.130(10) 0.081(7) 0.046(5) -0.021(5) 0.026(7) -0.040(7)
C46 0.095(8) 0.085(8) 0.033(4) -0.035(6) 0.018(4) -0.029(7)
C47 0.043(4) 0.109(9) 0.119(11) -0.092(8) 0.027(6) -0.022(6)
C48 0.096(8) 0.071(7) 0.070(8) -0.046(7) 0.031(7) -0.041(6)
O7 0.0327(9) 0.0469(10) 0.0632(12) -0.0360(9) 0.0161(8) -0.0165(8)
O8 0.0316(9) 0.0464(10) 0.0577(11) -0.0301(9) 0.0132(8) -0.0154(8)
O9A 0.0284(12) 0.0615(18) 0.112(3) -0.0633(18) 0.0300(14) -0.0238(12)
C15A 0.021(3) 0.032(2) 0.038(3) -0.022(2) 0.009(3) -0.004(2)
C16A 0.029(2) 0.043(3) 0.059(3) -0.034(2) 0.016(2) -0.011(2)
C17A 0.051(4) 0.060(4) 0.091(6) -0.056(4) 0.026(3) -0.028(3)
C18A 0.059(4) 0.046(3) 0.077(4) -0.045(3) 0.008(3) -0.008(3)
C19A 0.049(3) 0.045(3) 0.059(4) -0.034(3) 0.016(3) -0.005(3)
C20A 0.024(2) 0.036(3) 0.043(3) -0.021(2) 0.011(2) -0.0012(19)
C21 0.0349(12) 0.0389(13) 0.0376(13) -0.0196(11) 0.0063(10) -0.0117(10)
O17A 0.0598(19) 0.084(2) 0.072(2) -0.0148(19) 0.0075(16) -0.0300(18)
O17B 0.152(11) 0.163(11) 0.167(12) -0.049(8) -0.003(9) -0.053(9)
O9B 0.107(8) 0.093(7) 0.107(7) -0.050(6) 0.020(6) -0.019(6)
C15B 0.029(9) 0.045(8) 0.029(6) -0.015(5) 0.016(6) 0.009(6)
C16B 0.073(12) 0.064(11) 0.082(12) -0.030(8) -0.014(8) -0.037(9)
C17B 0.068(10) 0.062(10) 0.054(9) -0.029(6) 0.017(7) -0.014(7)
C18B 0.088(14) 0.078(14) 0.097(14) -0.041(9) 0.001(8) -0.037(10)
C19B 0.061(11) 0.064(10) 0.063(10) -0.041(7) 0.022(7) 0.010(7)
C20B 0.058(12) 0.059(11) 0.059(11) -0.017(7) 0.000(8) -0.025(9)

loop_
_atom_type_symbol
_atom_type_description
_atom_type_scat_dispersion_real
_atom_type_scat_dispersion_imag
_atom_type_scat_source
C C 0.0033 0.0016 'International Tables Vol C Tables 4.2.6.8 and 6.1.1.4'
H H 0.0000 0.0000 'International Tables Vol C Tables 4.2.6.8 and 6.1.1.4'
N N 0.0061 0.0033 'International Tables Vol C Tables 4.2.6.8 and 6.1.1.4'
O O 0.0106 0.0060 'International Tables Vol C Tables 4.2.6.8 and 6.1.1.4'
Mg Mg 0.0486 0.0363 'International Tables Vol C Tables 4.2.6.8 and 6.1.1.4'

loop_
_geom_angle_atom_site_label_1
_geom_angle_atom_site_label_2
_geom_angle_atom_site_label_3
_geom_angle
_geom_angle_site_symmetry_1
_geom_angle_site_symmetry_3
O10 Mg1 O7 90.86(8) . .
O10 Mg1 O1 91.03(8) . .
O7 Mg1 O1 176.71(8) . .
O10 Mg1 O25 89.42(8) . .
O7 Mg1 O25 88.00(7) . .
O1 Mg1 O25 89.32(7) . .
O10 Mg1 O4 175.52(8) . .
O7 Mg1 O4 93.29(8) . .
O1 Mg1 O4 84.75(8) . .
O25 Mg1 O4 89.03(8) . .
O10 Mg1 O24 91.27(7) . .
O7 Mg1 O24 89.28(7) . .
O1 Mg1 O24 93.37(7) . .
O25 Mg1 O24 177.21(7) . .
O4 Mg1 O24 90.47(7) . .
O10 Mg1 Mg2 70.07(5) . .
O7 Mg1 Mg2 111.03(5) . .
O1 Mg1 Mg2 72.16(5) . .
O25 Mg1 Mg2 151.56(6) . .
O4 Mg1 Mg2 109.88(5) . .
O24 Mg1 Mg2 30.82(4) . .
O11 Mg2 O11 180.00(10) . 2_756
O11 Mg2 O2 88.44(8) . 2_756
O11 Mg2 O2 91.56(8) 2_756 2_756
O11 Mg2 O2 91.56(8) . .
O11 Mg2 O2 88.44(8) 2_756 .
O2 Mg2 O2 180.00(11) 2_756 .
O11 Mg2 O24 91.08(7) . .
O11 Mg2 O24 88.92(7) 2_756 .
O2 Mg2 O24 88.39(6) 2_756 .
O2 Mg2 O24 91.61(6) . .
O11 Mg2 O24 88.92(7) . 2_756
O11 Mg2 O24 91.08(7) 2_756 2_756
O2 Mg2 O24 91.61(6) 2_756 2_756
O2 Mg2 O24 88.39(6) . 2_756
O24 Mg2 O24 180.00(8) . 2_756
O11 Mg2 Mg1 70.90(5) . .
O11 Mg2 Mg1 109.10(5) 2_756 .
O2 Mg2 Mg1 110.99(5) 2_756 .
O2 Mg2 Mg1 69.01(5) . .
O24 Mg2 Mg1 31.41(4) . .
O24 Mg2 Mg1 148.59(4) 2_756 .
O11 Mg2 Mg1 109.10(5) . 2_756
O11 Mg2 Mg1 70.90(5) 2_756 2_756
O2 Mg2 Mg1 69.01(5) 2_756 2_756
O2 Mg2 Mg1 110.99(5) . 2_756
O24 Mg2 Mg1 148.59(4) . 2_756
O24 Mg2 Mg1 31.41(4) 2_756 2_756
Mg1 Mg2 Mg1 180.00(2) . 2_756
O23 Mg3 O23 180.00(13) 2_755 .
O23 Mg3 O22 90.16(16) 2_755 2_755
O23 Mg3 O22 89.84(16) . 2_755
O23 Mg3 O22 89.84(16) 2_755 .
O23 Mg3 O22 90.16(16) . .
O22 Mg3 O22 180.0(4) 2_755 .
O23 Mg3 O21 90.47(13) 2_755 2_755
O23 Mg3 O21 89.53(13) . 2_755
O22 Mg3 O21 73.64(17) 2_755 2_755
O22 Mg3 O21 106.36(17) . 2_755
O23 Mg3 O21 89.53(13) 2_755 .
O23 Mg3 O21 90.47(13) . .
O22 Mg3 O21 106.36(17) 2_755 .
O22 Mg3 O21 73.64(17) . .
O21 Mg3 O21 180.0(4) 2_755 .
O23 Mg3 O20 84.95(14) 2_755 .
O23 Mg3 O20 95.05(14) . .
O22 Mg3 O20 32.62(17) 2_755 .
O22 Mg3 O20 147.38(17) . .
O21 Mg3 O20 105.86(16) 2_755 .
O21 Mg3 O20 74.14(16) . .
O23 Mg3 O20 95.05(14) 2_755 2_755
O23 Mg3 O20 84.95(14) . 2_755
O22 Mg3 O20 147.38(17) 2_755 2_755
O22 Mg3 O20 32.62(17) . 2_755
O21 Mg3 O20 74.14(16) 2_755 2_755
O21 Mg3 O20 105.86(16) . 2_755
O20 Mg3 O20 180.0(3) . 2_755
O23 Mg3 O19 92.67(14) 2_755 .
O23 Mg3 O19 87.33(14) . .
O22 Mg3 O19 38.17(18) 2_755 .
O22 Mg3 O19 141.83(18) . .
O21 Mg3 O19 35.59(17) 2_755 .
O21 Mg3 O19 144.41(17) . .
O20 Mg3 O19 70.70(17) . .
O20 Mg3 O19 109.30(17) 2_755 .
O23 Mg3 O19 87.33(14) 2_755 2_755
O23 Mg3 O19 92.67(14) . 2_755
O22 Mg3 O19 141.83(18) 2_755 2_755
O22 Mg3 O19 38.17(18) . 2_755
O21 Mg3 O19 144.41(17) 2_755 2_755
O21 Mg3 O19 35.59(17) . 2_755
O20 Mg3 O19 109.30(17) . 2_755
O20 Mg3 O19 70.70(17) 2_755 2_755
O19 Mg3 O19 180.00(11) . 2_755
O23 Mg3 O18 86.49(13) 2_755 .
O23 Mg3 O18 93.51(13) . .
O22 Mg3 O18 107.95(17) 2_755 .
O22 Mg3 O18 72.05(17) . .
O21 Mg3 O18 34.54(16) 2_755 .
O21 Mg3 O18 145.46(16) . .
O20 Mg3 O18 139.34(17) . .
O20 Mg3 O18 40.66(17) 2_755 .
O19 Mg3 O18 70.10(17) . .
O19 Mg3 O18 109.90(17) 2_755 .
O23 Mg3 O18 93.51(13) 2_755 2_755
O23 Mg3 O18 86.49(13) . 2_755
O22 Mg3 O18 72.05(17) 2_755 2_755
O22 Mg3 O18 107.95(17) . 2_755
O21 Mg3 O18 145.46(16) 2_755 2_755
O21 Mg3 O18 34.54(16) . 2_755
O20 Mg3 O18 40.66(17) . 2_755
O20 Mg3 O18 139.34(17) 2_755 2_755
O19 Mg3 O18 109.90(17) . 2_755
O19 Mg3 O18 70.10(17) 2_755 2_755
O18 Mg3 O18 180.0(3) . 2_755
C7 O1 Mg1 133.73(15) . .
C7 O2 Mg2 140.28(16) . .
C2 O3 H3O 109.5 . .
C14 O4 Mg1 128.17(15) . .
C9 O6 H6O 109.5 . .
C28 O10 Mg1 137.20(16) . .
C28 O11 Mg2 136.44(17) . .
C23 O12 H12O 109.5 . .
C30 O13 C31 118.9(6) . .
C33 O14 C32 100.6(5) . .
C35 O15 C34 105.9(5) . .
C37 O16 C36 116.0(5) . .
Mg3 O23 H1W 127.74(16) . .
Mg3 O23 H2W 133.1(2) . .
H1W O23 H2W 98.7(2) . .
Mg2 O24 Mg1 117.77(8) . .
Mg2 O24 H3W 113.14(12) . .
Mg1 O24 H3W 104.94(12) . .
Mg2 O24 H4W 113.75(13) . .
Mg1 O24 H4W 106.09(13) . .
H3W O24 H4W 99.15(16) . .
Mg1 O25 H5W 126.61(14) . .
Mg1 O25 H6W 128.45(16) . .
H5W O25 H6W 104.20(17) . .
C6 C1 C2 118.7(2) . .
C6 C1 C7 119.7(2) . .
C2 C1 C7 121.6(2) . .
O3 C2 C3 118.8(2) . .
O3 C2 C1 121.0(2) . .
C3 C2 C1 120.3(2) . .
C4 C3 C2 120.0(3) . .
C4 C3 H3A 120.0 . .
C2 C3 H3A 120.0 . .
C3 C4 C5 120.5(3) . .
C3 C4 H4 119.8 . .
C5 C4 H4 119.8 . .
C6 C5 C4 119.9(3) . .
C6 C5 H5 120.0 . .
C4 C5 H5 120.1 . .
C5 C6 C1 120.7(3) . .
C5 C6 H6A 119.7 . .
C1 C6 H6A 119.7 . .
O2 C7 O1 124.6(2) . .
O2 C7 C1 119.0(2) . .
O1 C7 C1 116.5(2) . .
C13 C8 C9 118.7(3) . .
C13 C8 C14 119.9(2) . .
C9 C8 C14 121.4(2) . .
O6 C9 C10 118.8(3) . .
O6 C9 C8 121.3(2) . .
C10 C9 C8 119.9(3) . .
C11 C10 C9 119.9(3) . .
C11 C10 H10 120.1 . .
C9 C10 H10 120.1 . .
C10 C11 C12 121.0(3) . .
C10 C11 H11 119.5 . .
C12 C11 H11 119.5 . .
C13 C12 C11 119.4(3) . .
C13 C12 H12A 120.3 . .
C11 C12 H12A 120.3 . .
C12 C13 C8 121.0(3) . .
C12 C13 H13 119.5 . .
C8 C13 H13 119.5 . .
O5 C14 O4 124.3(2) . .
O5 C14 C8 118.6(2) . .
O4 C14 C8 117.1(2) . .
C23 C22 C27 119.5(3) . .
C23 C22 C28 121.0(2) . .
C27 C22 C28 119.4(2) . .
O12 C23 C24 117.9(3) . .
O12 C23 C22 122.5(3) . .
C24 C23 C22 119.6(3) . .
C25 C24 C23 119.5(3) . .
C25 C24 H24 120.2 . .
C23 C24 H24 120.2 . .
C26 C25 C24 121.6(3) . .
C26 C25 H25 119.2 . .
C24 C25 H25 119.2 . .
C25 C26 C27 119.1(3) . .
C25 C26 H26 120.4 . .
C27 C26 H26 120.4 . .
C26 C27 C22 120.6(3) . .
C26 C27 H27 119.7 . .
C22 C27 H27 119.7 . .
O11 C28 O10 124.8(2) . .
O11 C28 C22 118.5(2) . .
O10 C28 C22 116.7(2) . .
O17A C29 O17B 61.7(10) . .
O17A C29 C30 106.5(5) . .
O17B C29 C30 131.1(12) . .
O17A C29 H29A 110.4 . .
O17B C29 H29A 49.4 . .
C30 C29 H29A 110.4 . .
O17A C29 H29B 110.4 . .
O17B C29 H29B 118.2 . .
C30 C29 H29B 110.4 . .
H29A C29 H29B 108.6 . .
O13 C30 C29 110.3(5) . .
O13 C30 H30A 109.6 . .
C29 C30 H30A 109.6 . .
O13 C30 H30B 109.6 . .
C29 C30 H30B 109.6 . .
H30A C30 H30B 108.1 . .
C32 C31 O13 111.5(6) . .
C32 C31 H31A 109.3 . .
O13 C31 H31A 109.3 . .
C32 C31 H31B 109.3 . .
O13 C31 H31B 109.3 . .
H31A C31 H31B 108.0 . .
C31 C32 O14 106.5(6) . .
C31 C32 H32A 110.4 . .
O14 C32 H32A 110.4 . .
C31 C32 H32B 110.4 . .
O14 C32 H32B 110.4 . .
H32A C32 H32B 108.6 . .
O14 C33 C34 104.6(6) . .
O14 C33 H33A 110.8 . .
C34 C33 H33A 110.8 . .
O14 C33 H33B 110.8 . .
C34 C33 H33B 110.8 . .
H33A C33 H33B 108.9 . .
C33 C34 O15 113.9(6) . .
C33 C34 H34A 108.8 . .
O15 C34 H34A 108.8 . .
C33 C34 H34B 108.8 . .
O15 C34 H34B 108.8 . .
H34A C34 H34B 107.7 . .
O15 C35 C36 103.8(6) . .
O15 C35 H35A 111.0 . .
C36 C35 H35A 111.0 . .
O15 C35 H35B 111.0 . .
C36 C35 H35B 111.0 . .
H35A C35 H35B 109.0 . .
C35 C36 O16 116.0(4) . .
C35 C36 H36A 108.3 . .
O16 C36 H36A 108.3 . .
C35 C36 H36B 108.3 . .
O16 C36 H36B 108.3 . .
H36A C36 H36B 107.4 . .
O16 C37 C38 107.9(4) . .
O16 C37 H37A 110.1 . .
C38 C37 H37A 110.1 . .
O16 C37 H37B 110.1 . .
C38 C37 H37B 110.1 . .
H37A C37 H37B 108.4 . .
O17A C38 C37 108.3(4) . .
O17A C38 O17B 55.8(10) . .
C37 C38 O17B 136.0(10) . .
O17A C38 H38A 110.0 . .
C37 C38 H38A 110.0 . .
O17B C38 H38A 113.9 . .
O17A C38 H38B 110.0 . .
C37 C38 H38B 110.0 . .
O17B C38 H38B 55.7 . .
H38A C38 H38B 108.4 . .
N1 C49 C50 178.3(12) . .
C49 C50 H50A 109.5 . .
C49 C50 H50B 109.5 . .
H50A C50 H50B 109.5 . .
C49 C50 H50C 109.5 . .
H50A C50 H50C 109.5 . .
H50B C50 H50C 109.5 . .
N2 C51 C52 175.4(8) . .
C51 C52 H52A 109.5 . .
C51 C52 H52B 109.5 . .
H52A C52 H52B 109.5 . .
C51 C52 H52C 109.5 . .
H52A C52 H52C 109.5 . .
H52B C52 H52C 109.5 . .
C39 O18 C48 114.1(8) . .
C39 O18 Mg3 115.5(7) . .
C48 O18 Mg3 114.5(9) . .
C40 O19 C41 112.5(8) . .
C40 O19 Mg3 120.6(4) . .
C41 O19 Mg3 121.4(8) . .
C42 O20 C43 118.3(9) . .
C42 O20 Mg3 119.7(8) . .
C43 O20 Mg3 115.0(6) . .
C44 O21 C45 113.6(8) . .
C44 O21 Mg3 119.9(7) . .
C45 O21 Mg3 117.9(6) . .
C46 O22 C47 115.8(9) . .
C46 O22 Mg3 119.6(6) . .
C47 O22 Mg3 122.4(6) . .
O18 C39 C40 104.1(9) . .
O18 C39 H39A 110.9 . .
C40 C39 H39A 110.9 . .
O18 C39 H39B 110.9 . .
C40 C39 H39B 110.9 . .
H39A C39 H39B 108.9 . .
O19 C40 C39 104.8(9) . .
O19 C40 H40A 110.8 . .
C39 C40 H40A 110.8 . .
O19 C40 H40B 110.8 . .
C39 C40 H40B 110.8 . .
H40A C40 H40B 108.9 . .
O19 C41 C42 104.3(13) . .
O19 C41 H41A 110.9 . .
C42 C41 H41A 110.9 . .
O19 C41 H41B 110.9 . .
C42 C41 H41B 110.9 . .
H41A C41 H41B 108.9 . .
O20 C42 C41 115.0(14) . .
O20 C42 H42A 108.5 . .
C41 C42 H42A 108.5 . .
O20 C42 H42B 108.5 . .
C41 C42 H42B 108.5 . .
H42A C42 H42B 107.5 . .
O20 C43 C44 113.8(11) . .
O20 C43 H43A 108.8 . .
C44 C43 H43A 108.8 . .
O20 C43 H43B 108.8 . .
C44 C43 H43B 108.8 . .
H43A C43 H43B 107.7 . .
O21 C44 C43 110.6(10) . .
O21 C44 H44A 109.5 . .
C43 C44 H44A 109.5 . .
O21 C44 H44B 109.5 . .
C43 C44 H44B 109.5 . .
H44A C44 H44B 108.1 . .
O21 C45 C46 108.2(9) . .
O21 C45 H45A 110.1 . .
C46 C45 H45A 110.1 . .
O21 C45 H45B 110.1 . .
C46 C45 H45B 110.1 . .
H45A C45 H45B 108.4 . .
O22 C46 C45 110.5(10) . .
O22 C46 H46A 109.6 . .
C45 C46 H46A 109.6 . .
O22 C46 H46B 109.6 . .
C45 C46 H46B 109.6 . .
H46A C46 H46B 108.1 . .
O22 C47 C48 106.1(12) . .
O22 C47 H47A 110.5 . .
C48 C47 H47A 110.5 . .
O22 C47 H47B 110.5 . .
C48 C47 H47B 110.5 . .
H47A C47 H47B 108.7 . .
O18 C48 C47 105.7(13) . .
O18 C48 H48A 110.6 . .
C47 C48 H48A 110.6 . .
O18 C48 H48B 110.6 . .
C47 C48 H48B 110.6 . .
H48A C48 H48B 108.7 . .
C21 O7 Mg1 130.97(15) . .
C20A C15A C16A 119.2(5) . .
C20A C15A C21 122.5(6) . .
C16A C15A C21 118.3(6) . .
O9A C16A C17A 118.3(6) . .
O9A C16A C15A 122.8(6) . .
C17A C16A C15A 118.9(6) . .
C18A C17A C16A 119.9(6) . .
C18A C17A H17A 120.0 . .
C16A C17A H17A 120.0 . .
C17A C18A C19A 122.1(6) . .
C17A C18A H18A 119.0 . .
C19A C18A H18A 119.0 . .
C18A C19A C20A 117.5(7) . .
C18A C19A H19A 121.3 . .
C20A C19A H19A 121.3 . .
C15A C20A C19A 122.2(7) . .
C15A C20A H20A 118.9 . .
C19A C20A H20A 118.9 . .
O8 C21 O7 123.7(2) . .
O8 C21 C15A 116.9(3) . .
O7 C21 C15A 119.5(3) . .
C29 O17A C38 114.0(5) . .
C29 O17B C38 102.3(15) . .
C20B O9B H9B 109.5 . .
C20B C15B C16B 118.2(18) . .
C17B C16B C15B 117.8(19) . .
C17B C16B H16B 121.1 . .
C15B C16B H16B 121.1 . .
C18B C17B C16B 121(2) . .
C18B C17B H17B 119.4 . .
C16B C17B H17B 119.4 . .
C17B C18B C19B 120(2) . .
C17B C18B H18B 120.0 . .
C19B C18B H18B 120.0 . .
C18B C19B C20B 116.5(18) . .
C18B C19B H19B 121.8 . .
C20B C19B H19B 121.8 . .
O9B C20B C15B 129(2) . .
O9B C20B C19B 106(2) . .
C15B C20B C19B 123.5(18) . .

loop_
_geom_bond_atom_site_label_1
_geom_bond_atom_site_label_2
_geom_bond_distance
_geom_bond_site_symmetry_2
Mg1 O10 2.038(2) .
Mg1 O7 2.0660(18) .
Mg1 O1 2.0660(18) .
Mg1 O25 2.0736(17) .
Mg1 O4 2.0982(19) .
Mg1 O24 2.1157(16) .
Mg1 Mg2 3.5924(7) .
Mg2 O11 2.0474(18) .
Mg2 O11 2.0474(18) 2_756
Mg2 O2 2.0531(17) 2_756
Mg2 O2 2.0531(17) .
Mg2 O24 2.0804(15) .
Mg2 O24 2.0804(15) 2_756
Mg2 Mg1 3.5924(7) 2_756
Mg3 O23 2.022(2) 2_755
Mg3 O23 2.022(2) .
Mg3 O22 2.102(4) 2_755
Mg3 O22 2.102(4) .
Mg3 O21 2.130(4) 2_755
Mg3 O21 2.130(4) .
Mg3 O20 2.190(4) .
Mg3 O20 2.190(4) 2_755
Mg3 O19 2.205(5) .
Mg3 O19 2.205(5) 2_755
Mg3 O18 2.257(5) .
Mg3 O18 2.257(5) 2_755
N1 C49 1.116(9) .
N2 C51 1.147(12) .
O1 C7 1.278(3) .
O2 C7 1.237(3) .
O3 C2 1.361(3) .
O3 H3O 0.8400 .
O4 C14 1.280(3) .
O5 C14 1.247(3) .
O6 C9 1.358(3) .
O6 H6O 0.8400 .
O10 C28 1.275(3) .
O11 C28 1.242(3) .
O12 C23 1.336(4) .
O12 H12O 0.8400 .
O13 C30 1.389(8) .
O13 C31 1.461(9) .
O14 C33 1.355(8) .
O14 C32 1.453(7) .
O15 C35 1.369(8) .
O15 C34 1.534(8) .
O16 C37 1.372(7) .
O16 C36 1.484(7) .
O23 H1W 0.895(2) .
O23 H2W 0.7421(19) .
O24 H3W 0.8915(17) .
O24 H4W 0.8099(16) .
O25 H5W 0.8451(17) .
O25 H6W 0.8229(16) .
C1 C6 1.391(4) .
C1 C2 1.402(3) .
C1 C7 1.493(3) .
C2 C3 1.386(4) .
C3 C4 1.375(4) .
C3 H3A 0.9500 .
C4 C5 1.383(4) .
C4 H4 0.9500 .
C5 C6 1.380(4) .
C5 H5 0.9500 .
C6 H6A 0.9500 .
C8 C13 1.396(4) .
C8 C9 1.401(4) .
C8 C14 1.495(4) .
C9 C10 1.394(4) .
C10 C11 1.373(5) .
C10 H10 0.9500 .
C11 C12 1.382(5) .
C11 H11 0.9500 .
C12 C13 1.378(5) .
C12 H12A 0.9500 .
C13 H13 0.9500 .
C22 C23 1.399(4) .
C22 C27 1.401(4) .
C22 C28 1.496(4) .
C23 C24 1.396(4) .
C24 C25 1.381(6) .
C24 H24 0.9500 .
C25 C26 1.381(6) .
C25 H25 0.9500 .
C26 C27 1.381(4) .
C26 H26 0.9500 .
C27 H27 0.9500 .
C29 O17A 1.402(7) .
C29 O17B 1.43(3) .
C29 C30 1.507(8) .
C29 H29A 0.9900 .
C29 H29B 0.9900 .
C30 H30A 0.9900 .
C30 H30B 0.9900 .
C31 C32 1.441(8) .
C31 H31A 0.9900 .
C31 H31B 0.9900 .
C32 H32A 0.9900 .
C32 H32B 0.9900 .
C33 C34 1.449(7) .
C33 H33A 0.9900 .
C33 H33B 0.9900 .
C34 H34A 0.9900 .
C34 H34B 0.9900 .
C35 C36 1.450(7) .
C35 H35A 0.9900 .
C35 H35B 0.9900 .
C36 H36A 0.9900 .
C36 H36B 0.9900 .
C37 C38 1.490(7) .
C37 H37A 0.9900 .
C37 H37B 0.9900 .
C38 O17A 1.447(8) .
C38 O17B 1.63(3) .
C38 H38A 0.9900 .
C38 H38B 0.9900 .
C49 C50 1.410(9) .
C50 H50A 0.9800 .
C50 H50B 0.9800 .
C50 H50C 0.9800 .
C51 C52 1.426(11) .
C52 H52A 0.9800 .
C52 H52B 0.9800 .
C52 H52C 0.9800 .
O18 C39 1.424(14) .
O18 C48 1.444(17) .
O19 C40 1.400(10) .
O19 C41 1.433(16) .
O20 C42 1.294(19) .
O20 C43 1.343(16) .
O21 C44 1.324(14) .
O21 C45 1.344(10) .
O22 C46 1.363(16) .
O22 C47 1.396(15) .
C39 C40 1.563(9) .
C39 H39A 0.9900 .
C39 H39B 0.9900 .
C40 H40A 0.9900 .
C40 H40B 0.9900 .
C41 C42 1.534(10) .
C41 H41A 0.9900 .
C41 H41B 0.9900 .
C42 H42A 0.9900 .
C42 H42B 0.9900 .
C43 C44 1.523(10) .
C43 H43A 0.9900 .
C43 H43B 0.9900 .
C44 H44A 0.9900 .
C44 H44B 0.9900 .
C45 C46 1.541(9) .
C45 H45A 0.9900 .
C45 H45B 0.9900 .
C46 H46A 0.9900 .
C46 H46B 0.9900 .
C47 C48 1.553(10) .
C47 H47A 0.9900 .
C47 H47B 0.9900 .
C48 H48A 0.9900 .
C48 H48B 0.9900 .
O7 C21 1.283(3) .
O8 C21 1.247(3) .
O9A C16A 1.382(6) .
O9A H9O 0.8400 .
C15A C20A 1.374(8) .
C15A C16A 1.405(7) .
C15A C21 1.514(7) .
C16A C17A 1.397(7) .
C17A C18A 1.372(9) .
C17A H17A 0.9500 .
C18A C19A 1.379(9) .
C18A H18A 0.9500 .
C19A C20A 1.393(7) .
C19A H19A 0.9500 .
C20A H20A 0.9500 .
O9B C20B 1.34(2) .
O9B H9B 0.8400 .
C15B C20B 1.379(16) .
C15B C16B 1.405(16) .
C16B C17B 1.395(16) .
C16B H16B 0.9500 .
C17B C18B 1.363(17) .
C17B H17B 0.9500 .
C18B C19B 1.384(17) .
C18B H18B 0.9500 .
C19B C20B 1.393(16) .
C19B H19B 0.9500 .

loop_
_geom_torsion_atom_site_label_1
_geom_torsion_atom_site_label_2
_geom_torsion_atom_site_label_3
_geom_torsion_atom_site_label_4
_geom_torsion
_geom_torsion_site_symmetry_1
_geom_torsion_site_symmetry_4
O10 Mg1 Mg2 O11 -3.58(8) . .
O7 Mg1 Mg2 O11 79.38(9) . .
O1 Mg1 Mg2 O11 -101.45(8) . .
O25 Mg1 Mg2 O11 -49.78(15) . .
O4 Mg1 Mg2 O11 -178.82(8) . .
O24 Mg1 Mg2 O11 127.26(11) . .
O10 Mg1 Mg2 O11 176.42(8) . 2_756
O7 Mg1 Mg2 O11 -100.62(9) . 2_756
O1 Mg1 Mg2 O11 78.55(8) . 2_756
O25 Mg1 Mg2 O11 130.22(15) . 2_756
O4 Mg1 Mg2 O11 1.18(8) . 2_756
O24 Mg1 Mg2 O11 -52.74(11) . 2_756
O10 Mg1 Mg2 O2 -84.16(9) . 2_756
O7 Mg1 Mg2 O2 -1.20(9) . 2_756
O1 Mg1 Mg2 O2 177.97(8) . 2_756
O25 Mg1 Mg2 O2 -130.37(14) . 2_756
O4 Mg1 Mg2 O2 100.60(8) . 2_756
O24 Mg1 Mg2 O2 46.68(11) . 2_756
O10 Mg1 Mg2 O2 95.84(9) . .
O7 Mg1 Mg2 O2 178.80(9) . .
O1 Mg1 Mg2 O2 -2.03(8) . .
O25 Mg1 Mg2 O2 49.63(14) . .
O4 Mg1 Mg2 O2 -79.40(8) . .
O24 Mg1 Mg2 O2 -133.32(11) . .
O10 Mg1 Mg2 O24 -130.84(11) . .
O7 Mg1 Mg2 O24 -47.88(11) . .
O1 Mg1 Mg2 O24 131.29(11) . .
O25 Mg1 Mg2 O24 -177.04(17) . .
O4 Mg1 Mg2 O24 53.92(10) . .
O10 Mg1 Mg2 O24 49.16(11) . 2_756
O7 Mg1 Mg2 O24 132.12(11) . 2_756
O1 Mg1 Mg2 O24 -48.71(11) . 2_756
O25 Mg1 Mg2 O24 2.96(17) . 2_756
O4 Mg1 Mg2 O24 -126.08(10) . 2_756
O24 Mg1 Mg2 O24 180.0 . 2_756
O10 Mg1 Mg2 Mg1 90(78) . 2_756
O7 Mg1 Mg2 Mg1 173(78) . 2_756
O1 Mg1 Mg2 Mg1 -7(78) . 2_756
O25 Mg1 Mg2 Mg1 44(100) . 2_756
O4 Mg1 Mg2 Mg1 -85(78) . 2_756
O24 Mg1 Mg2 Mg1 -139(78) . 2_756
O10 Mg1 O1 C7 -68.1(2) . .
O7 Mg1 O1 C7 166.9(14) . .
O25 Mg1 O1 C7 -157.5(2) . .
O4 Mg1 O1 C7 113.4(2) . .
O24 Mg1 O1 C7 23.2(2) . .
Mg2 Mg1 O1 C7 0.5(2) . .
O11 Mg2 O2 C7 74.7(3) . .
O11 Mg2 O2 C7 -105.3(3) 2_756 .
O2 Mg2 O2 C7 -163(100) 2_756 .
O24 Mg2 O2 C7 -16.4(3) . .
O24 Mg2 O2 C7 163.6(3) 2_756 .
Mg1 Mg2 O2 C7 5.9(3) . .
Mg1 Mg2 O2 C7 -174.1(3) 2_756 .
O10 Mg1 O4 C14 -96.8(10) . .
O7 Mg1 O4 C14 105.5(2) . .
O1 Mg1 O4 C14 -77.2(2) . .
O25 Mg1 O4 C14 -166.6(2) . .
O24 Mg1 O4 C14 16.2(2) . .
Mg2 Mg1 O4 C14 -8.3(2) . .
O7 Mg1 O10 C28 -103.9(2) . .
O1 Mg1 O10 C28 78.8(2) . .
O25 Mg1 O10 C28 168.1(2) . .
O4 Mg1 O10 C28 98.4(10) . .
O24 Mg1 O10 C28 -14.6(3) . .
Mg2 Mg1 O10 C28 8.2(2) . .
O11 Mg2 O11 C28 -147(100) 2_756 .
O2 Mg2 O11 C28 115.1(2) 2_756 .
O2 Mg2 O11 C28 -64.9(2) . .
O24 Mg2 O11 C28 26.7(2) . .
O24 Mg2 O11 C28 -153.3(2) 2_756 .
Mg1 Mg2 O11 C28 2.2(2) . .
Mg1 Mg2 O11 C28 -177.8(2) 2_756 .
O11 Mg2 O24 Mg1 -48.79(9) . .
O11 Mg2 O24 Mg1 131.21(9) 2_756 .
O2 Mg2 O24 Mg1 -137.20(9) 2_756 .
O2 Mg2 O24 Mg1 42.80(9) . .
O24 Mg2 O24 Mg1 50(100) 2_756 .
Mg1 Mg2 O24 Mg1 180.0 2_756 .
O10 Mg1 O24 Mg2 45.35(10) . .
O7 Mg1 O24 Mg2 136.19(9) . .
O1 Mg1 O24 Mg2 -45.76(10) . .
O25 Mg1 O24 Mg2 149.7(17) . .
O4 Mg1 O24 Mg2 -130.53(9) . .
C6 C1 C2 O3 179.2(3) . .
C7 C1 C2 O3 -1.1(4) . .
C6 C1 C2 C3 -1.0(4) . .
C7 C1 C2 C3 178.7(3) . .
O3 C2 C3 C4 -178.9(3) . .
C1 C2 C3 C4 1.3(5) . .
C2 C3 C4 C5 -0.6(6) . .
C3 C4 C5 C6 -0.4(6) . .
C4 C5 C6 C1 0.7(6) . .
C2 C1 C6 C5 0.0(5) . .
C7 C1 C6 C5 -179.7(3) . .
Mg2 O2 C7 O1 -7.7(5) . .
Mg2 O2 C7 C1 171.44(19) . .
Mg1 O1 C7 O2 2.7(4) . .
Mg1 O1 C7 C1 -176.47(17) . .
C6 C1 C7 O2 3.4(4) . .
C2 C1 C7 O2 -176.3(2) . .
C6 C1 C7 O1 -177.4(2) . .
C2 C1 C7 O1 3.0(4) . .
C13 C8 C9 O6 -177.5(3) . .
C14 C8 C9 O6 3.4(4) . .
C13 C8 C9 C10 2.9(4) . .
C14 C8 C9 C10 -176.3(3) . .
O6 C9 C10 C11 177.2(3) . .
C8 C9 C10 C11 -3.2(5) . .
C9 C10 C11 C12 1.0(6) . .
C10 C11 C12 C13 1.5(6) . .
C11 C12 C13 C8 -1.7(6) . .
C9 C8 C13 C12 -0.5(5) . .
C14 C8 C13 C12 178.7(3) . .
Mg1 O4 C14 O5 -20.5(4) . .
Mg1 O4 C14 C8 158.86(16) . .
C13 C8 C14 O5 -8.3(4) . .
C9 C8 C14 O5 170.8(2) . .
C13 C8 C14 O4 172.3(2) . .
C9 C8 C14 O4 -8.6(4) . .
C27 C22 C23 O12 179.8(3) . .
C28 C22 C23 O12 1.6(4) . .
C27 C22 C23 C24 0.6(4) . .
C28 C22 C23 C24 -177.5(3) . .
O12 C23 C24 C25 -179.5(3) . .
C22 C23 C24 C25 -0.3(5) . .
C23 C24 C25 C26 -0.6(6) . .
C24 C25 C26 C27 1.2(6) . .
C25 C26 C27 C22 -0.8(5) . .
C23 C22 C27 C26 -0.1(4) . .
C28 C22 C27 C26 178.1(3) . .
Mg2 O11 C28 O10 2.1(4) . .
Mg2 O11 C28 C22 -177.52(17) . .
Mg1 O10 C28 O11 -10.1(4) . .
Mg1 O10 C28 C22 169.53(17) . .
C23 C22 C28 O11 178.2(2) . .
C27 C22 C28 O11 0.0(3) . .
C23 C22 C28 O10 -1.4(3) . .
C27 C22 C28 O10 -179.6(2) . .
C31 O13 C30 C29 164.0(5) . .
O17A C29 C30 O13 -69.4(6) . .
O17B C29 C30 O13 -2.8(16) . .
C30 O13 C31 C32 -84.6(8) . .
O13 C31 C32 O14 -68.0(9) . .
C33 O14 C32 C31 160.9(7) . .
C32 O14 C33 C34 179.1(6) . .
O14 C33 C34 O15 70.4(8) . .
C35 O15 C34 C33 84.8(7) . .
C34 O15 C35 C36 -174.8(5) . .
O15 C35 C36 O16 66.7(8) . .
C37 O16 C36 C35 91.5(7) . .
C36 O16 C37 C38 -161.4(4) . .
O16 C37 C38 O17A 73.9(5) . .
O16 C37 C38 O17B 14.6(16) . .
O23 Mg3 O18 C39 116.7(6) 2_755 .
O23 Mg3 O18 C39 -63.3(6) . .
O22 Mg3 O18 C39 27.7(7) 2_755 .
O22 Mg3 O18 C39 -152.3(7) . .
O21 Mg3 O18 C39 20.8(6) 2_755 .
O21 Mg3 O18 C39 -159.2(6) . .
O20 Mg3 O18 C39 38.6(7) . .
O20 Mg3 O18 C39 -141.4(7) 2_755 .
O19 Mg3 O18 C39 22.6(6) . .
O19 Mg3 O18 C39 -157.4(6) 2_755 .
O18 Mg3 O18 C39 0.0(2) 2_755 .
O23 Mg3 O18 C48 -107.7(8) 2_755 .
O23 Mg3 O18 C48 72.3(8) . .
O22 Mg3 O18 C48 163.2(8) 2_755 .
O22 Mg3 O18 C48 -16.8(8) . .
O21 Mg3 O18 C48 156.3(9) 2_755 .
O21 Mg3 O18 C48 -23.7(9) . .
O20 Mg3 O18 C48 174.2(8) . .
O20 Mg3 O18 C48 -5.8(8) 2_755 .
O19 Mg3 O18 C48 158.1(8) . .
O19 Mg3 O18 C48 -21.9(8) 2_755 .
O18 Mg3 O18 C48 0.0(3) 2_755 .
O23 Mg3 O19 C40 -74.3(6) 2_755 .
O23 Mg3 O19 C40 105.7(6) . .
O22 Mg3 O19 C40 -161.1(7) 2_755 .
O22 Mg3 O19 C40 18.9(7) . .
O21 Mg3 O19 C40 12.8(6) 2_755 .
O21 Mg3 O19 C40 -167.2(6) . .
O20 Mg3 O19 C40 -158.0(6) . .
O20 Mg3 O19 C40 22.0(6) 2_755 .
O19 Mg3 O19 C40 0.0(3) 2_755 .
O18 Mg3 O19 C40 11.0(6) . .
O18 Mg3 O19 C40 -169.0(6) 2_755 .
O23 Mg3 O19 C41 77.8(9) 2_755 .
O23 Mg3 O19 C41 -102.2(9) . .
O22 Mg3 O19 C41 -9.0(9) 2_755 .
O22 Mg3 O19 C41 171.0(9) . .
O21 Mg3 O19 C41 164.9(10) 2_755 .
O21 Mg3 O19 C41 -15.1(10) . .
O20 Mg3 O19 C41 -5.9(9) . .
O20 Mg3 O19 C41 174.1(9) 2_755 .
O19 Mg3 O19 C41 0.0(3) 2_755 .
O18 Mg3 O19 C41 163.1(9) . .
O18 Mg3 O19 C41 -16.9(9) 2_755 .
O23 Mg3 O20 C42 -109.4(10) 2_755 .
O23 Mg3 O20 C42 70.6(10) . .
O22 Mg3 O20 C42 -11.1(10) 2_755 .
O22 Mg3 O20 C42 168.9(10) . .
O21 Mg3 O20 C42 -20.3(10) 2_755 .
O21 Mg3 O20 C42 159.7(10) . .
O20 Mg3 O20 C42 0.0(4) 2_755 .
O19 Mg3 O20 C42 -14.7(10) . .
O19 Mg3 O20 C42 165.3(10) 2_755 .
O18 Mg3 O20 C42 -30.7(11) . .
O18 Mg3 O20 C42 149.3(11) 2_755 .
O23 Mg3 O20 C43 100.3(9) 2_755 .
O23 Mg3 O20 C43 -79.7(9) . .
O22 Mg3 O20 C43 -161.5(10) 2_755 .
O22 Mg3 O20 C43 18.5(10) . .
O21 Mg3 O20 C43 -170.7(9) 2_755 .
O21 Mg3 O20 C43 9.3(9) . .
O20 Mg3 O20 C43 0.0(3) 2_755 .
O19 Mg3 O20 C43 -165.1(9) . .
O19 Mg3 O20 C43 14.9(9) 2_755 .
O18 Mg3 O20 C43 178.9(9) . .
O18 Mg3 O20 C43 -1.1(9) 2_755 .
O23 Mg3 O21 C44 -76.8(10) 2_755 .
O23 Mg3 O21 C44 103.2(10) . .
O22 Mg3 O21 C44 13.2(10) 2_755 .
O22 Mg3 O21 C44 -166.8(10) . .
O21 Mg3 O21 C44 0(100) 2_755 .
O20 Mg3 O21 C44 8.1(10) . .
O20 Mg3 O21 C44 -171.9(10) 2_755 .
O19 Mg3 O21 C44 17.2(11) . .
O19 Mg3 O21 C44 -162.8(11) 2_755 .
O18 Mg3 O21 C44 -159.9(10) . .
O18 Mg3 O21 C44 20.1(10) 2_755 .
O23 Mg3 O21 C45 68.9(7) 2_755 .
O23 Mg3 O21 C45 -111.1(7) . .
O22 Mg3 O21 C45 159.0(7) 2_755 .
O22 Mg3 O21 C45 -21.0(7) . .
O21 Mg3 O21 C45 0(100) 2_755 .
O20 Mg3 O21 C45 153.8(7) . .
O20 Mg3 O21 C45 -26.2(7) 2_755 .
O19 Mg3 O21 C45 162.9(7) . .
O19 Mg3 O21 C45 -17.1(7) 2_755 .
O18 Mg3 O21 C45 -14.2(8) . .
O18 Mg3 O21 C45 165.8(8) 2_755 .
O23 Mg3 O22 C46 -89.3(11) 2_755 .
O23 Mg3 O22 C46 90.7(11) . .
O22 Mg3 O22 C46 0.0(4) 2_755 .
O21 Mg3 O22 C46 -179.7(11) 2_755 .
O21 Mg3 O22 C46 0.3(11) . .
O20 Mg3 O22 C46 -8.9(12) . .
O20 Mg3 O22 C46 171.1(12) 2_755 .
O19 Mg3 O22 C46 176.6(11) . .
O19 Mg3 O22 C46 -3.4(11) 2_755 .
O18 Mg3 O22 C46 -175.7(11) . .
O18 Mg3 O22 C46 4.3(11) 2_755 .
O23 Mg3 O22 C47 73.2(6) 2_755 .
O23 Mg3 O22 C47 -106.8(6) . .
O22 Mg3 O22 C47 0.0(4) 2_755 .
O21 Mg3 O22 C47 -17.3(7) 2_755 .
O21 Mg3 O22 C47 162.7(7) . .
O20 Mg3 O22 C47 153.5(6) . .
O20 Mg3 O22 C47 -26.5(6) 2_755 .
O19 Mg3 O22 C47 -20.9(8) . .
O19 Mg3 O22 C47 159.1(8) 2_755 .
O18 Mg3 O22 C47 -13.2(6) . .
O18 Mg3 O22 C47 166.8(6) 2_755 .
C48 O18 C39 C40 177.1(12) . .
Mg3 O18 C39 C40 -47.2(10) . .
C41 O19 C40 C39 168.0(10) . .
Mg3 O19 C40 C39 -37.7(9) . .
O18 C39 C40 O19 51.6(10) . .
C40 O19 C41 C42 174.6(11) . .
Mg3 O19 C41 C42 20.5(16) . .
C43 O20 C42 C41 -179.1(14) . .
Mg3 O20 C42 C41 31.5(19) . .
O19 C41 C42 O20 -32(2) . .
C42 O20 C43 C44 -173.8(15) . .
Mg3 O20 C43 C44 -23.0(18) . .
C45 O21 C44 C43 -168.6(13) . .
Mg3 O21 C44 C43 -21.5(19) . .
O20 C43 C44 O21 29(2) . .
C44 O21 C45 C46 -177.6(14) . .
Mg3 O21 C45 C46 34.6(13) . .
C47 O22 C46 C45 -146.9(12) . .
Mg3 O22 C46 C45 16.7(18) . .
O21 C45 C46 O22 -31.9(19) . .
C46 O22 C47 C48 -159.8(13) . .
Mg3 O22 C47 C48 37.1(12) . .
C39 O18 C48 C47 175.1(11) . .
Mg3 O18 C48 C47 38.9(15) . .
O22 C47 C48 O18 -46.2(15) . .
O10 Mg1 O7 C21 76.3(2) . .
O1 Mg1 O7 C21 -158.7(14) . .
O25 Mg1 O7 C21 165.7(2) . .
O4 Mg1 O7 C21 -105.4(2) . .
O24 Mg1 O7 C21 -14.9(2) . .
Mg2 Mg1 O7 C21 7.4(2) . .
C20A C15A C16A O9A -176.6(8) . .
C21 C15A C16A O9A 1.6(13) . .
C20A C15A C16A C17A 4.4(15) . .
C21 C15A C16A C17A -177.4(8) . .
O9A C16A C17A C18A 175.5(9) . .
C15A C16A C17A C18A -5.4(16) . .
C16A C17A C18A C19A 5.2(17) . .
C17A C18A C19A C20A -3.7(17) . .
C16A C15A C20A C19A -3.1(16) . .
C21 C15A C20A C19A 178.7(9) . .
C18A C19A C20A C15A 2.7(17) . .
Mg1 O7 C21 O8 6.5(4) . .
Mg1 O7 C21 C15A -174.0(5) . .
C20A C15A C21 O8 -1.6(12) . .
C16A C15A C21 O8 -179.8(7) . .
C20A C15A C21 O7 178.8(8) . .
C16A C15A C21 O7 0.6(11) . .
O17B C29 O17A C38 44.3(13) . .
C30 C29 O17A C38 172.5(5) . .
C37 C38 O17A C29 -174.3(4) . .
O17B C38 O17A C29 -40.5(11) . .
O17A C29 O17B C38 -35.3(8) . .
C30 C29 O17B C38 -123.0(13) . .
O17A C38 O17B C29 36.6(9) . .
C37 C38 O17B C29 117.5(14) . .
C20B C15B C16B C17B -6(5) . .
C15B C16B C17B C18B 14(5) . .
C16B C17B C18B C19B -20(6) . .
C17B C18B C19B C20B 16(6) . .
C16B C15B C20B O9B 170(3) . .
C16B C15B C20B C19B 2(6) . .
C18B C19B C20B O9B -177(3) . .
C18B C19B C20B C15B -8(6) . .
